data_2001018
loop_
_publ_author_name
'Kubota, M.'
'Ohba, S.'
'Kosemura, S.'
'Matsunaga, K.'
'Yamamura, S.'

_publ_section_title
;
 Structure of citreohybridone A
;
_journal_issue 3
_journal_name_full 'Acta Crystallographica Section C'
_journal_page_first 552
_journal_page_last 554
_journal_paper_doi 10.1107/S0108270191009770
_journal_volume 48
_journal_year 1992
_chemical_formula_sum 'C30 H38 O9'
_chemical_formula_weight 542.6
_symmetry_cell_setting orthorhombic
_symmetry_space_group_name_Hall 'P 2ac 2ab'
_symmetry_space_group_name_H-M 'P 21 21 21'
_cell_angle_alpha 90
_cell_angle_beta 90
_cell_angle_gamma 90
_cell_formula_units_Z 4
_cell_length_a 13.1190(10)
_cell_length_b 22.204(3)
_cell_length_c 9.8680(10)
_cell_volume 2874.5(5)
_diffrn_radiation_type Mo
_diffrn_radiation_wavelength 0.71073
_exptl_absorpt_coefficient_mu 0.086
_exptl_crystal_density_diffrn 1.25
_exptl_crystal_F_000 1160
_cod_data_source_file as0528.cif
_cod_data_source_block as0528a
_cod_database_code 2001018

loop_
_atom_site_label
_atom_site_fract_x
_atom_site_fract_y
_atom_site_fract_z
C1 .0630(5) .3030(3) .6841(7)
C2 .0622(5) .3677(3) .6340(8)
C3 .1695(6) .3946(3) .6385(8)
C4 .2441(5) .3618(3) .5486(8)
C5 .2476(5) .2940(3) .5962(7)
C6 .2905(5) .2494(3) .4936(8)
C7 .3256(5) .1924(3) .5621(7)
C8 .2400(4) .1592(3) .6400(6)
C9 .1670(4) .2059(3) .7052(6)
C10 .1429(4) .2634(3) .6197(7)
C11 .0749(5) .1726(3) .7584(7)
C12 .0815(5) .1179(3) .8133(7)
C13 .1826(5) .0848(3) .8338(7)
C14 .2774(5) .1200(3) .7647(6)
C15 .3160(5) .1551(3) .8853(7)
C16 .2794(5) .1429(3) 1.0016(7)
C17 .2042(6) .0949(3) .9842(7)
C18 .3106(7) .1627(4) 1.1406(8)
C19 .3645(5) .0770(3) .7240(7)
C20 .1739(6) .0176(3) .7995(9)
C21 -.0127(6) .0865(4) .8652(9)
C22 .1862(5) .1159(3) .5373(7)
C23 .1182(5) .2446(3) .4769(7)
C24 .3510(6) .3883(4) .5638(11)
C25 .2139(7) .3701(4) .3991(9)
C26 .1929(8) .4344(4) .8609(11)
C27 .2310(10) .4179(6) .9979(13)
C28 .4790(7) .0038(4) .8084(10)
C29 .4154(9) .2467(5) .9094(10)
C30 .5197(9) .2675(5) .8973(11)
O1 .2069(4) .3903(2) .7775(5)
O2 .1478(9) .4789(3) .8325(9)
O3 .2048(3) .2366(2) .4040(4)
O4 .0345(3) .2344(2) .4281(5)
O5 .3960(4) .0474(2) .8319(5)
O6 .4009(4) .0717(2) .6157(5)
O7 .3997(4) .1911(2) .8624(5)
O8 .3418(6) .2722(3) .9613(8)
O9 .1634(4) .0659(3) 1.0745(5)
H1A .002(4) .287(2) .672(5)
H1B .078(4) .306(2) .783(5)
H2A .004(5) .393(3) .696(7)
H2B .022(4) .365(2) .535(6)
H3 .163(4) .438(2) .609(6)
H5 .298(4) .298(3) .684(6)
H6 .353(4) .266(3) .458(6)
H7A .383(4) .209(3) .617(6)
H7B .351(4) .153(3) .490(6)
H9 .207(4) .221(2) .793(5)
H11 -.010(4) .192(3) .750(6)
H18A .370(4) .174(3) 1.173(6)
H18B .291(5) .129(3) 1.208(7)
H18C .260(5) .201(3) 1.172(6)
H20A .140(5) -.014(3) .860(7)
H20B .137(5) .005(3) .725(7)
H20C .253(6) -.009(3) .818(7)
H21A -.002(5) .078(3) .976(7)
H21B -.078(5) .112(3) .849(7)
H21C -.023(5) .044(3) .806(7)
H22A .240(5) .095(3) .506(7)
H22B .109(5) .093(3) .565(6)
H22C .161(5) .136(3) .450(7)
H24A .384(5) .383(3) .634(7)
H24B .400(6) .357(3) .494(7)
H24C .350(5) .437(3) .525(7)
H25A .282(5) .368(3) .327(7)
H25B .156(5) .356(3) .379(6)
H25C .215(5) .417(3) .403(7)
H27A .269(5) .374(3) 1.013(7)
H27B .239(5) .433(3) 1.043(7)
H27C .173(5) .411(3) 1.018(7)
H28A .504(5) .000(3) .877(6)
H28B .546(5) .017(3) .732(7)
H28C .447(5) -.033(3) .772(7)
H30A .549(5) .233(3) .913(7)
H30B .520(5) .295(3) .947(7)
H30C .549(5) .285(3) .802(7)

loop_
_geom_bond_atom_site_label_1
_geom_bond_atom_site_label_2
_geom_bond_distance
C1 C2 1.519(10)
C1 C10 1.509(9)
C2 C3 1.530(10)
C3 C4 1.508(10)
C4 C5 1.578(10)
C5 C6 1.524(10)
C5 C10 1.550(9)
C6 C7 1.507(10)
C6 O3 1.458(8)
C7 C8 1.548(9)
C8 C9 1.551(9)
C8 C14 1.585(9)
C9 C10 1.563(9)
C9 C11 1.511(9)
C10 C23 1.505(10)
C11 C12 1.333(9)
C12 C13 1.530(9)
C13 C14 1.619(9)
C13 C17 1.528(10)
C14 C15 1.510(9)
C15 C16 1.273(10)
C16 C17 1.462(10)
C23 O3 1.356(8)
